data_4073505
loop_
_publ_author_name
'Field, Leslie D.'
'Magill, Alison M.'
'Shearer, Timothy K.'
'Dalgarno, Scott J.'
'Turner, Peter'

_publ_section_title
;
 Mono- and Bis-acetylidoruthenium(II) Complexes by Controlled Metathesis
 of Methylruthenium Complexes with Acetylenes
;
_journal_issue 19
_journal_name_full Organometallics
_journal_page_first 4776
_journal_paper_doi 10.1021/om7004063
_journal_volume 26
_journal_year 2007
_chemical_formula_sum 'C21 H40 P4 Ru'
_chemical_formula_weight 517.48
_chemical_name_systematic
; 
 ? 
;
_space_group_IT_number 14
_symmetry_cell_setting monoclinic
_symmetry_Int_Tables_number 14
_symmetry_space_group_name_Hall '-P 2yn'
_symmetry_space_group_name_H-M 'P 1 21/n 1'
_atom_sites_solution_hydrogens geom
_atom_sites_solution_primary direct
_atom_sites_solution_secondary difmap
_audit_creation_method SHELXL-97
_cell_angle_alpha 90.00
_cell_angle_beta 95.538(3)
_cell_angle_gamma 90.00
_cell_formula_units_Z 4
_cell_length_a 9.0906(18)
_cell_length_b 8.8671(18)
_cell_length_c 31.194(6)
_cell_measurement_reflns_used 986
_cell_measurement_temperature 150(2)
_cell_measurement_theta_max 28
_cell_measurement_theta_min 3
_cell_volume 2502.7(9)
_computing_cell_refinement 'SAINT (Bruker,1995)'
_computing_data_collection 'SMART (Bruker,1995)'
_computing_data_reduction 'SAINT and XPREP (Bruker 1995)'
_computing_molecular_graphics
;
  xtal 3.6 (Hall,du Boulay, D.J. & Olthof-Hazekamp, R. 1999)
  ORTEPII  (Johnson,C.K., 1976). 
  WinGX (Farrugia, 1999)
;
_computing_structure_refinement 'SHELXL-97 (Sheldrick, 1997)'
_computing_structure_solution 'SIR97 (Altomare, et. al. 1997)'
_diffrn_ambient_temperature 150(2)
_diffrn_crystal_treatment
;
attached with Exxon Paratone N, to a short length 
of fibre supported on a thin piece of copper wire 
inserted in a copper mounting pin.  The crystal was 
quenched in a cold nitrogen gas stream from an 
Oxford Cryosystems Cryostream. 
;
_diffrn_measured_fraction_theta_full 1.000
_diffrn_measured_fraction_theta_max 0.978
_diffrn_measurement_device_type 'Bruker SMART 1000 CCD'
_diffrn_measurement_method \w
_diffrn_radiation_monochromator graphite
_diffrn_radiation_source 'sealed tube'
_diffrn_radiation_type MoK\a
_diffrn_radiation_wavelength 0.71073
_diffrn_reflns_av_R_equivalents 0.0469
_diffrn_reflns_av_sigmaI/netI 0.0328
_diffrn_reflns_limit_h_max 11
_diffrn_reflns_limit_h_min -11
_diffrn_reflns_limit_k_max 11
_diffrn_reflns_limit_k_min -11
_diffrn_reflns_limit_l_max 39
_diffrn_reflns_limit_l_min -40
_diffrn_reflns_number 23810
_diffrn_reflns_theta_full 25.00
_diffrn_reflns_theta_max 28.06
_diffrn_reflns_theta_min 2.28
_diffrn_standards_decay_% 0.0
_diffrn_standards_number 269
_exptl_absorpt_coefficient_mu 0.886
_exptl_absorpt_correction_T_max 0.894
_exptl_absorpt_correction_T_min 0.716
_exptl_absorpt_correction_type gaussian
_exptl_absorpt_process_details
;
  Gaussian (Coppens et al., 1965) 
  XPREP  (Bruker, 1995)
;
_exptl_crystal_colour brown
_exptl_crystal_density_diffrn 1.373
_exptl_crystal_density_method 'not measured'
_exptl_crystal_description prism
_exptl_crystal_F_000 1080
_exptl_crystal_size_max 0.417
_exptl_crystal_size_mid 0.296
_exptl_crystal_size_min 0.130
_refine_diff_density_max 0.510
_refine_diff_density_min -0.347
_refine_diff_density_rms 0.065
_refine_ls_extinction_method none
_refine_ls_goodness_of_fit_ref 1.119
_refine_ls_hydrogen_treatment constr
_refine_ls_matrix_type full
_refine_ls_number_parameters 244
_refine_ls_number_reflns 5936
_refine_ls_number_restraints 0
_refine_ls_restrained_S_all 1.119
_refine_ls_R_factor_all 0.0311
_refine_ls_R_factor_gt 0.0248
_refine_ls_shift/su_max 0.006
_refine_ls_shift/su_mean 0.000
_refine_ls_structure_factor_coef Fsqd
_refine_ls_weighting_details 'calc w=1/[\s^2^(Fo^2^)+(0.03P)^2^] where P=(Fo^2^+2Fc^2^)/3'
_refine_ls_weighting_scheme calc
_refine_ls_wR_factor_gt 0.0608
_refine_ls_wR_factor_ref 0.0626
_reflns_number_gt 5203
_reflns_number_total 5936
_reflns_threshold_expression >2sigma(I)
_cod_data_source_file om7004063-file002.cif
_cod_data_source_block ldf05pt6
_cod_depositor_comments
;
The following automatic conversions were performed:
'_atom_site_symetry_multiplicity' tag replaced with
'_atom_site_symmetry_multiplicity'.

Automatic conversion script
Id: cif_correct_tags 1440 2010-10-19 06:21:57Z saulius 
;
_cod_original_sg_symbol_H-M 'P 21/n     '
_cod_database_code 4073505

loop_
_symmetry_equiv_pos_as_xyz
'x, y, z'
'-x+1/2, y+1/2, -z+1/2'
'-x, -y, -z'
'x-1/2, -y-1/2, z-1/2'

loop_
_atom_site_label
_atom_site_type_symbol
_atom_site_fract_x
_atom_site_fract_y
_atom_site_fract_z
_atom_site_U_iso_or_equiv
_atom_site_adp_type
_atom_site_occupancy
_atom_site_symmetry_multiplicity
_atom_site_calc_flag
_atom_site_refinement_flags
Ru1 Ru 0.509993(14) 0.733296(14) 0.136756(4) 0.01564(5) Uani 1 1 d .
P1 P 0.64963(5) 0.65940(5) 0.082567(14) 0.02018(10) Uani 1 1 d .
P2 P 0.39492(5) 0.88969(5) 0.085034(14) 0.01966(10) Uani 1 1 d .
P3 P 0.37247(5) 0.81137(5) 0.190493(15) 0.02206(10) Uani 1 1 d .
P4 P 0.61549(5) 0.56858(5) 0.187577(15) 0.02248(10) Uani 1 1 d .
C1 C 0.67889(18) 0.9092(2) 0.15852(6) 0.0253(4) Uani 1 1 d .
H1A H 0.6582 1.0021 0.1420 0.038 Uiso 1 1 calc R
H1B H 0.7777 0.8724 0.1538 0.038 Uiso 1 1 calc R
H1C H 0.6744 0.9299 0.1892 0.038 Uiso 1 1 calc R
C2 C 0.35289(18) 0.57192(19) 0.11759(6) 0.0205(4) Uani 1 1 d .
C3 C 0.25854(19) 0.4814(2) 0.10697(6) 0.0269(4) Uani 1 1 d .
C4 C 0.14050(19) 0.3773(2) 0.09490(7) 0.0273(4) Uani 1 1 d .
C5 C 0.0891(2) 0.3540(3) 0.05177(7) 0.0401(5) Uani 1 1 d .
H5 H 0.1341 0.4060 0.0298 0.048 Uiso 1 1 calc R
C6 C -0.0263(3) 0.2561(3) 0.04067(11) 0.0639(9) Uani 1 1 d .
H6 H -0.0600 0.2422 0.0112 0.077 Uiso 1 1 calc R
C7 C -0.0931(3) 0.1790(3) 0.07141(13) 0.0723(11) Uani 1 1 d .
H7 H -0.1720 0.1115 0.0633 0.087 Uiso 1 1 calc R
C8 C -0.0453(3) 0.1998(3) 0.11390(12) 0.0620(9) Uani 1 1 d .
H8 H -0.0917 0.1470 0.1354 0.074 Uiso 1 1 calc R
C9 C 0.0710(2) 0.2976(2) 0.12579(8) 0.0387(5) Uani 1 1 d .
H9 H 0.1036 0.3105 0.1554 0.046 Uiso 1 1 calc R
C10 C 0.6155(2) 0.4746(2) 0.05808(7) 0.0333(4) Uani 1 1 d .
H10A H 0.6715 0.4650 0.0329 0.050 Uiso 1 1 calc R
H10B H 0.5098 0.4634 0.0491 0.050 Uiso 1 1 calc R
H10C H 0.6469 0.3959 0.0791 0.050 Uiso 1 1 calc R
C11 C 0.8506(2) 0.6649(3) 0.08870(7) 0.0371(5) Uani 1 1 d .
H11A H 0.8881 0.5887 0.1097 0.056 Uiso 1 1 calc R
H11B H 0.8838 0.7651 0.0988 0.056 Uiso 1 1 calc R
H11C H 0.8881 0.6440 0.0609 0.056 Uiso 1 1 calc R
C12 C 0.6073(2) 0.7845(2) 0.03569(6) 0.0285(4) Uani 1 1 d .
H12A H 0.6674 0.8776 0.0393 0.034 Uiso 1 1 calc R
H12B H 0.6314 0.7331 0.0091 0.034 Uiso 1 1 calc R
C13 C 0.4431(2) 0.8242(2) 0.03221(6) 0.0266(4) Uani 1 1 d .
H13A H 0.3834 0.7344 0.0231 0.032 Uiso 1 1 calc R
H13B H 0.4217 0.9044 0.0104 0.032 Uiso 1 1 calc R
C14 C 0.1945(2) 0.8943(2) 0.07671(7) 0.0342(5) Uani 1 1 d .
H14A H 0.1637 0.9439 0.0492 0.051 Uiso 1 1 calc R
H14B H 0.1557 0.9505 0.1002 0.051 Uiso 1 1 calc R
H14C H 0.1560 0.7910 0.0762 0.051 Uiso 1 1 calc R
C15 C 0.4389(2) 1.0908(2) 0.08384(7) 0.0310(4) Uani 1 1 d .
H15A H 0.3836 1.1377 0.0588 0.046 Uiso 1 1 calc R
H15B H 0.5451 1.1036 0.0819 0.046 Uiso 1 1 calc R
H15C H 0.4116 1.1389 0.1102 0.046 Uiso 1 1 calc R
C16 C 0.1807(2) 0.7497(2) 0.18987(7) 0.0359(5) Uani 1 1 d .
H16A H 0.1421 0.7787 0.2170 0.054 Uiso 1 1 calc R
H16B H 0.1757 0.6399 0.1866 0.054 Uiso 1 1 calc R
H16C H 0.1213 0.7975 0.1657 0.054 Uiso 1 1 calc R
C17 C 0.3541(2) 1.0113(2) 0.20309(7) 0.0341(5) Uani 1 1 d .
H17A H 0.2867 1.0594 0.1807 0.051 Uiso 1 1 calc R
H17B H 0.4512 1.0599 0.2042 0.051 Uiso 1 1 calc R
H17C H 0.3145 1.0219 0.2311 0.051 Uiso 1 1 calc R
C18 C 0.4552(2) 0.7319(2) 0.24213(6) 0.0316(4) Uani 1 1 d .
H18A H 0.5404 0.7942 0.2536 0.038 Uiso 1 1 calc R
H18B H 0.3814 0.7319 0.2635 0.038 Uiso 1 1 calc R
C19 C 0.5060(2) 0.5709(2) 0.23441(6) 0.0339(5) Uani 1 1 d .
H19A H 0.4190 0.5040 0.2289 0.041 Uiso 1 1 calc R
H19B H 0.5668 0.5334 0.2603 0.041 Uiso 1 1 calc R
C20 C 0.6220(3) 0.3675(2) 0.17595(7) 0.0399(5) Uani 1 1 d .
H20A H 0.6987 0.3481 0.1566 0.060 Uiso 1 1 calc R
H20B H 0.5260 0.3347 0.1621 0.060 Uiso 1 1 calc R
H20C H 0.6450 0.3115 0.2029 0.060 Uiso 1 1 calc R
C21 C 0.8022(2) 0.6014(3) 0.21276(7) 0.0394(5) Uani 1 1 d .
H21A H 0.8229 0.5321 0.2370 0.059 Uiso 1 1 calc R
H21B H 0.8107 0.7057 0.2231 0.059 Uiso 1 1 calc R
H21C H 0.8735 0.5842 0.1916 0.059 Uiso 1 1 calc R

loop_
_atom_site_aniso_label
_atom_site_aniso_U_11
_atom_site_aniso_U_22
_atom_site_aniso_U_33
_atom_site_aniso_U_23
_atom_site_aniso_U_13
_atom_site_aniso_U_12
Ru1 0.01496(7) 0.01591(8) 0.01605(8) -0.00048(5) 0.00143(5) -0.00130(5)
P1 0.0196(2) 0.0211(2) 0.0202(2) -0.00087(18) 0.00378(17) 0.00270(17)
P2 0.0202(2) 0.0194(2) 0.0191(2) -0.00004(17) 0.00090(17) 0.00248(17)
P3 0.0211(2) 0.0256(2) 0.0201(2) -0.00316(19) 0.00556(18) -0.00238(18)
P4 0.0249(2) 0.0220(2) 0.0200(2) 0.00278(18) -0.00061(18) -0.00052(18)
C1 0.0221(9) 0.0234(9) 0.0306(10) 0.0008(8) 0.0036(7) -0.0002(7)
C2 0.0186(8) 0.0224(9) 0.0208(9) 0.0000(7) 0.0030(7) 0.0021(7)
C3 0.0236(9) 0.0283(10) 0.0285(10) -0.0032(8) 0.0019(8) 0.0000(7)
C4 0.0191(9) 0.0208(9) 0.0420(12) -0.0066(8) 0.0027(8) 0.0023(7)
C5 0.0306(11) 0.0414(12) 0.0467(14) -0.0161(11) -0.0041(9) 0.0039(9)
C6 0.0355(14) 0.0562(17) 0.094(2) -0.0412(16) -0.0256(15) 0.0087(12)
C7 0.0233(12) 0.0369(15) 0.153(3) -0.0343(19) -0.0088(16) -0.0030(10)
C8 0.0305(12) 0.0251(12) 0.134(3) 0.0029(15) 0.0265(16) -0.0018(10)
C9 0.0314(11) 0.0284(11) 0.0580(15) 0.0027(10) 0.0128(10) 0.0011(9)
C10 0.0446(12) 0.0265(10) 0.0296(11) -0.0067(8) 0.0082(9) 0.0043(9)
C11 0.0212(9) 0.0525(14) 0.0380(12) -0.0068(10) 0.0056(8) 0.0064(9)
C12 0.0355(11) 0.0303(10) 0.0212(10) 0.0037(8) 0.0103(8) 0.0032(8)
C13 0.0346(10) 0.0255(10) 0.0194(9) 0.0009(7) 0.0014(7) 0.0038(8)
C14 0.0231(10) 0.0427(12) 0.0355(12) 0.0025(9) -0.0028(8) 0.0069(8)
C15 0.0433(11) 0.0199(9) 0.0293(11) 0.0025(8) 0.0012(9) 0.0023(8)
C16 0.0240(10) 0.0494(14) 0.0362(12) -0.0073(10) 0.0125(9) -0.0067(8)
C17 0.0375(11) 0.0318(11) 0.0344(11) -0.0086(9) 0.0105(9) 0.0040(9)
C18 0.0365(11) 0.0404(12) 0.0187(9) -0.0003(8) 0.0065(8) -0.0043(9)
C19 0.0403(11) 0.0369(12) 0.0250(11) 0.0084(9) 0.0058(8) -0.0034(9)
C20 0.0589(14) 0.0226(10) 0.0365(12) 0.0044(9) -0.0038(10) 0.0057(9)
C21 0.0302(11) 0.0486(13) 0.0366(12) 0.0075(10) -0.0110(9) 0.0028(9)

loop_
_atom_type_symbol
_atom_type_description
_atom_type_scat_dispersion_real
_atom_type_scat_dispersion_imag
_atom_type_scat_source
C C 0.0033 0.0016 'International Tables Vol C Tables 4.2.6.8 and 6.1.1.4'
H H 0.0000 0.0000 'International Tables Vol C Tables 4.2.6.8 and 6.1.1.4'
P P 0.1023 0.0942 'International Tables Vol C Tables 4.2.6.8 and 6.1.1.4'
Ru Ru -1.2594 0.8363 'International Tables Vol C Tables 4.2.6.8 and 6.1.1.4'

loop_
_geom_angle_atom_site_label_1
_geom_angle_atom_site_label_2
_geom_angle_atom_site_label_3
_geom_angle
C2 Ru1 C1 179.10(7)
C2 Ru1 P3 90.59(5)
C1 Ru1 P3 88.53(5)
C2 Ru1 P4 89.44(5)
C1 Ru1 P4 90.31(5)
P3 Ru1 P4 84.73(2)
C2 Ru1 P2 87.69(5)
C1 Ru1 P2 92.55(5)
P3 Ru1 P2 95.03(2)
P4 Ru1 P2 177.123(17)
C2 Ru1 P1 90.29(5)
C1 Ru1 P1 90.59(5)
P3 Ru1 P1 178.929(17)
P4 Ru1 P1 95.89(2)
P2 Ru1 P1 84.40(2)
C11 P1 C10 101.36(10)
C11 P1 C12 101.40(10)
C10 P1 C12 101.21(10)
C11 P1 Ru1 122.26(7)
C10 P1 Ru1 118.66(7)
C12 P1 Ru1 108.81(6)
C14 P2 C15 101.16(9)
C14 P2 C13 101.62(9)
C15 P2 C13 102.60(9)
C14 P2 Ru1 119.72(7)
C15 P2 Ru1 121.10(7)
C13 P2 Ru1 107.85(6)
C16 P3 C17 100.70(9)
C16 P3 C18 101.70(10)
C17 P3 C18 102.73(9)
C16 P3 Ru1 119.30(7)
C17 P3 Ru1 121.19(7)
C18 P3 Ru1 108.48(7)
C20 P4 C21 101.26(10)
C20 P4 C19 101.47(10)
C21 P4 C19 102.01(10)
C20 P4 Ru1 120.31(7)
C21 P4 Ru1 120.34(7)
C19 P4 Ru1 108.55(7)
Ru1 C1 H1A 109.5
Ru1 C1 H1B 109.5
H1A C1 H1B 109.5
Ru1 C1 H1C 109.5
H1A C1 H1C 109.5
H1B C1 H1C 109.5
C3 C2 Ru1 177.88(16)
C2 C3 C4 177.5(2)
C9 C4 C5 117.34(19)
C9 C4 C3 121.38(19)
C5 C4 C3 121.27(19)
C6 C5 C4 120.7(3)
C6 C5 H5 119.7
C4 C5 H5 119.7
C7 C6 C5 121.1(3)
C7 C6 H6 119.4
C5 C6 H6 119.4
C6 C7 C8 119.5(2)
C6 C7 H7 120.3
C8 C7 H7 120.3
C7 C8 C9 120.4(3)
C7 C8 H8 119.8
C9 C8 H8 119.8
C8 C9 C4 121.0(2)
C8 C9 H9 119.5
C4 C9 H9 119.5
P1 C10 H10A 109.5
P1 C10 H10B 109.5
H10A C10 H10B 109.5
P1 C10 H10C 109.5
H10A C10 H10C 109.5
H10B C10 H10C 109.5
P1 C11 H11A 109.5
P1 C11 H11B 109.5
H11A C11 H11B 109.5
P1 C11 H11C 109.5
H11A C11 H11C 109.5
H11B C11 H11C 109.5
C13 C12 P1 108.82(12)
C13 C12 H12A 109.9
P1 C12 H12A 109.9
C13 C12 H12B 109.9
P1 C12 H12B 109.9
H12A C12 H12B 108.3
C12 C13 P2 108.94(12)
C12 C13 H13A 109.9
P2 C13 H13A 109.9
C12 C13 H13B 109.9
P2 C13 H13B 109.9
H13A C13 H13B 108.3
P2 C14 H14A 109.5
P2 C14 H14B 109.5
H14A C14 H14B 109.5
P2 C14 H14C 109.5
H14A C14 H14C 109.5
H14B C14 H14C 109.5
P2 C15 H15A 109.5
P2 C15 H15B 109.5
H15A C15 H15B 109.5
P2 C15 H15C 109.5
H15A C15 H15C 109.5
H15B C15 H15C 109.5
P3 C16 H16A 109.5
P3 C16 H16B 109.5
H16A C16 H16B 109.5
P3 C16 H16C 109.5
H16A C16 H16C 109.5
H16B C16 H16C 109.5
P3 C17 H17A 109.5
P3 C17 H17B 109.5
H17A C17 H17B 109.5
P3 C17 H17C 109.5
H17A C17 H17C 109.5
H17B C17 H17C 109.5
C19 C18 P3 108.82(14)
C19 C18 H18A 109.9
P3 C18 H18A 109.9
C19 C18 H18B 109.9
P3 C18 H18B 109.9
H18A C18 H18B 108.3
C18 C19 P4 109.25(13)
C18 C19 H19A 109.8
P4 C19 H19A 109.8
C18 C19 H19B 109.8
P4 C19 H19B 109.8
H19A C19 H19B 108.3
P4 C20 H20A 109.5
P4 C20 H20B 109.5
H20A C20 H20B 109.5
P4 C20 H20C 109.5
H20A C20 H20C 109.5
H20B C20 H20C 109.5
P4 C21 H21A 109.5
P4 C21 H21B 109.5
H21A C21 H21B 109.5
P4 C21 H21C 109.5
H21A C21 H21C 109.5
H21B C21 H21C 109.5

loop_
_geom_bond_atom_site_label_1
_geom_bond_atom_site_label_2
_geom_bond_distance
Ru1 C2 2.0688(17)
Ru1 C1 2.2474(17)
Ru1 P3 2.2927(5)
Ru1 P4 2.2962(5)
Ru1 P2 2.3010(5)
Ru1 P1 2.3048(6)
P1 C11 1.8189(19)
P1 C10 1.8221(19)
P1 C12 1.8463(19)
P2 C14 1.8157(19)
P2 C15 1.8287(19)
P2 C13 1.8395(19)
P3 C16 1.8258(19)
P3 C17 1.827(2)
P3 C18 1.850(2)
P4 C20 1.822(2)
P4 C21 1.8239(19)
P4 C19 1.846(2)
C1 H1A 0.9800
C1 H1B 0.9800
C1 H1C 0.9800
C2 C3 1.198(2)
C3 C4 1.438(2)
C4 C9 1.394(3)
C4 C5 1.396(3)
C5 C6 1.380(3)
C5 H5 0.9500
C6 C7 1.366(5)
C6 H6 0.9500
C7 C8 1.367(4)
C7 H7 0.9500
C8 C9 1.390(3)
C8 H8 0.9500
C9 H9 0.9500
C10 H10A 0.9800
C10 H10B 0.9800
C10 H10C 0.9800
C11 H11A 0.9800
C11 H11B 0.9800
C11 H11C 0.9800
C12 C13 1.527(3)
C12 H12A 0.9900
C12 H12B 0.9900
C13 H13A 0.9900
C13 H13B 0.9900
C14 H14A 0.9800
C14 H14B 0.9800
C14 H14C 0.9800
C15 H15A 0.9800
C15 H15B 0.9800
C15 H15C 0.9800
C16 H16A 0.9800
C16 H16B 0.9800
C16 H16C 0.9800
C17 H17A 0.9800
C17 H17B 0.9800
C17 H17C 0.9800
C18 C19 1.527(3)
C18 H18A 0.9900
C18 H18B 0.9900
C19 H19A 0.9900
C19 H19B 0.9900
C20 H20A 0.9800
C20 H20B 0.9800
C20 H20C 0.9800
C21 H21A 0.9800
C21 H21B 0.9800
C21 H21C 0.9800

loop_
_geom_torsion_atom_site_label_1
_geom_torsion_atom_site_label_2
_geom_torsion_atom_site_label_3
_geom_torsion_atom_site_label_4
_geom_torsion
C2 Ru1 P1 C11 -146.44(10)
C1 Ru1 P1 C11 33.40(10)
P3 Ru1 P1 C11 68.4(9)
P4 Ru1 P1 C11 -56.97(9)
P2 Ru1 P1 C11 125.90(9)
C2 Ru1 P1 C10 -18.81(9)
C1 Ru1 P1 C10 161.03(9)
P3 Ru1 P1 C10 -164.0(9)
P4 Ru1 P1 C10 70.65(8)
P2 Ru1 P1 C10 -106.47(8)
C2 Ru1 P1 C12 96.04(8)
C1 Ru1 P1 C12 -84.12(8)
P3 Ru1 P1 C12 -49.2(9)
P4 Ru1 P1 C12 -174.49(7)
P2 Ru1 P1 C12 8.39(7)
C2 Ru1 P2 C14 40.39(9)
C1 Ru1 P2 C14 -138.75(9)
P3 Ru1 P2 C14 -50.00(8)
P4 Ru1 P2 C14 35.0(4)
P1 Ru1 P2 C14 130.91(8)
C2 Ru1 P2 C15 167.58(9)
C1 Ru1 P2 C15 -11.56(9)
P3 Ru1 P2 C15 77.19(8)
P4 Ru1 P2 C15 162.2(3)
P1 Ru1 P2 C15 -101.90(8)
C2 Ru1 P2 C13 -74.92(8)
C1 Ru1 P2 C13 105.94(8)
P3 Ru1 P2 C13 -165.31(7)
P4 Ru1 P2 C13 -80.3(3)
P1 Ru1 P2 C13 15.60(7)
C2 Ru1 P3 C16 -13.70(10)
C1 Ru1 P3 C16 166.47(10)
P4 Ru1 P3 C16 -103.09(9)
P2 Ru1 P3 C16 74.03(9)
P1 Ru1 P3 C16 131.5(9)
C2 Ru1 P3 C17 -139.77(9)
C1 Ru1 P3 C17 40.40(9)
P4 Ru1 P3 C17 130.84(8)
P2 Ru1 P3 C17 -52.04(8)
P1 Ru1 P3 C17 5.4(9)
C2 Ru1 P3 C18 101.94(8)
C1 Ru1 P3 C18 -77.89(8)
P4 Ru1 P3 C18 12.55(7)
P2 Ru1 P3 C18 -170.33(7)
P1 Ru1 P3 C18 -112.9(9)
C2 Ru1 P4 C20 36.41(10)
C1 Ru1 P4 C20 -144.45(10)
P3 Ru1 P4 C20 127.05(9)
P2 Ru1 P4 C20 41.8(4)
P1 Ru1 P4 C20 -53.82(9)
C2 Ru1 P4 C21 163.57(10)
C1 Ru1 P4 C21 -17.29(10)
P3 Ru1 P4 C21 -105.79(9)
P2 Ru1 P4 C21 168.9(3)
P1 Ru1 P4 C21 73.33(9)
C2 Ru1 P4 C19 -79.64(9)
C1 Ru1 P4 C19 99.50(9)
P3 Ru1 P4 C19 11.00(7)
P2 Ru1 P4 C19 -74.3(4)
P1 Ru1 P4 C19 -169.87(7)
C1 Ru1 C2 C3 40(7)
P3 Ru1 C2 C3 29(5)
P4 Ru1 C2 C3 114(5)
P2 Ru1 C2 C3 -66(5)
P1 Ru1 C2 C3 -151(5)
Ru1 C2 C3 C4 1(9)
C2 C3 C4 C9 -72(5)
C2 C3 C4 C5 107(5)
C9 C4 C5 C6 0.2(3)
C3 C4 C5 C6 -178.60(19)
C4 C5 C6 C7 -0.3(4)
C5 C6 C7 C8 0.4(4)
C6 C7 C8 C9 -0.5(4)
C7 C8 C9 C4 0.4(3)
C5 C4 C9 C8 -0.3(3)
C3 C4 C9 C8 178.52(19)
C11 P1 C12 C13 -166.49(14)
C10 P1 C12 C13 89.33(14)
Ru1 P1 C12 C13 -36.41(14)
P1 C12 C13 P2 50.03(15)
C14 P2 C13 C12 -169.26(13)
C15 P2 C13 C12 86.35(14)
Ru1 P2 C13 C12 -42.54(14)
C16 P3 C18 C19 87.27(15)
C17 P3 C18 C19 -168.77(14)
Ru1 P3 C18 C19 -39.32(15)
P3 C18 C19 P4 49.00(17)
C20 P4 C19 C18 -165.89(15)
C21 P4 C19 C18 89.82(16)
Ru1 P4 C19 C18 -38.21(15)
